data_9010195
loop_
_publ_author_name
'Klingensmith, A. L.'
'Deely, K. M.'
'Kinman, W. S.'
'Kelly, V.'
'Burns, P. C.'

_publ_section_title
;
 Neptunium incorporation in sodium-substituted metaschoepite
 Sample: Na-Ms-CRY
;
_journal_name_full 'American Mineralogist'
_journal_page_first 662
_journal_page_last 669
_journal_paper_doi 10.2138/am.2007.2350
_journal_volume 92
_journal_year 2007
_chemical_compound_source Synthetic
_chemical_formula_sum 'H32 Na1.09 O38.328 U8'
_chemical_name_mineral Metaschoepite
_space_group_IT_number 60
_symmetry_space_group_name_Hall '-P 2n 2ab'
_symmetry_space_group_name_H-M 'P b c n'
_cell_angle_alpha 90
_cell_angle_beta 90
_cell_angle_gamma 90
_cell_formula_units_Z 4
_cell_length_a 14.7050
_cell_length_b 14.0565
_cell_length_c 16.7051
_cell_volume 3452.958
_database_code_amcsd 0004316
_exptl_crystal_density_diffrn 4.953
_cod_original_formula_sum 'Na1.09 U8 O38.328 H32'
_cod_database_code 9010195

loop_
_space_group_symop_operation_xyz
x,y,z
x,-y,1/2+z
-x,y,1/2-z
1/2-x,1/2+y,z
1/2+x,1/2-y,-z
1/2+x,1/2+y,1/2-z
1/2-x,1/2-y,1/2+z
-x,-y,-z

loop_
_atom_site_aniso_label
_atom_site_aniso_U_11
_atom_site_aniso_U_22
_atom_site_aniso_U_33
_atom_site_aniso_U_12
_atom_site_aniso_U_13
_atom_site_aniso_U_23
U1 0.02174 0.00874 0.00805 -0.00061 -0.00010 0.00018
U2 0.02134 0.00830 0.01139 0.00077 -0.00230 -0.00190
U3 0.02619 0.00854 0.00757 -0.00025 -0.00077 -0.00003
U4 0.02316 0.00811 0.00860 0.00063 0.00093 0.00093
O1 0.03400 0.02200 0.04000 0.00000 0.00100 -0.00900
O2 0.03300 0.03900 0.01900 -0.00500 0.00100 -0.00500
O3 0.01900 0.01900 0.03600 0.00000 0.00300 0.00000
O4 0.02600 0.01800 0.01000 -0.00200 0.00000 -0.00400
O5 0.03000 0.02200 0.02400 0.00300 0.00000 -0.00400
O6 0.02000 0.02400 0.01800 0.00100 0.00600 0.00100
O7 0.02400 0.02600 0.02700 -0.00700 0.00200 -0.01100
O8 0.03000 0.02900 0.02800 0.00300 0.00600 0.00900
O9 0.04600 0.01200 0.00700 0.00600 -0.00300 0.00040
O-H10 0.03400 0.00800 0.00900 0.00100 -0.00100 -0.00020
O11 0.04900 0.01700 0.00800 -0.00400 -0.01100 -0.00100
O-H12 0.03000 0.00900 0.00600 0.00300 -0.00300 -0.00110
O-H13 0.03000 0.00900 0.00700 0.00000 0.00000 -0.00020
O-H14 0.03000 0.01100 0.00500 -0.00100 0.00000 0.00000

loop_
_atom_site_label
_atom_site_fract_x
_atom_site_fract_y
_atom_site_fract_z
_atom_site_occupancy
_atom_site_U_iso_or_equiv
_atom_site_type_symbol
_atom_site_attached_hydrogens
Na21 0.50250 0.65930 0.27560 0.54500 0.04000 Na 0
U1 0.23566 0.73997 0.38244 1.00000 0.01284 U 0
U2 0.27743 0.76403 0.61003 1.00000 0.01368 U 0
U3 0.25494 0.51522 0.24274 1.00000 0.01410 U 0
U4 0.25380 0.51705 0.51584 1.00000 0.01329 U 0
O1 0.16130 0.74030 0.62730 1.00000 0.03210 O 0
O2 0.14070 0.47690 0.22920 1.00000 0.03050 O 0
O3 0.12050 0.75140 0.41390 1.00000 0.02450 O 0
O4 0.39640 0.78040 0.60150 1.00000 0.01830 O 0
O5 0.36920 0.55170 0.25970 1.00000 0.02530 O 0
O6 0.13720 0.53880 0.53830 1.00000 0.02060 O 0
O7 0.34870 0.73020 0.34680 1.00000 0.02550 O 0
O8 0.36940 0.49350 0.48900 1.00000 0.02920 O 0
O9 0.24190 0.91850 0.62190 1.00000 0.02170 O 0
O-H10 0.21130 0.36130 0.47160 1.00000 0.01720 O 1
O11 0.27370 0.67410 0.49840 1.00000 0.02450 O 0
O-H12 0.21160 0.56220 0.37810 1.00000 0.01510 O 1
O-H13 0.30860 0.60010 0.64560 1.00000 0.01520 O 1
O-H14 0.19360 0.68590 0.24870 1.00000 0.01530 O 1
O-H15 0.21370 0.87970 0.31360 1.00000 0.01370 O 1
Wat16A 0.00000 0.72300 0.25000 0.39000 0.04000 O 2
Wat16B 0.00000 0.68100 0.25000 0.46000 0.04000 O 2
Wat17 0.49240 0.40260 0.15510 0.78500 0.04000 O 2
Wat18 -0.01950 0.66420 0.55300 0.96700 0.04000 O 2
Wat19 0.02720 0.54860 0.37750 0.92600 0.04000 O 2
Wat20 0.50670 0.62240 0.40100 0.67400 0.04000 O 2
Wat22 0.50000 0.81860 0.25000 0.77400 0.04000 O 2

loop_
_cod_changelog_entry_id
_cod_changelog_entry_author
_cod_changelog_entry_date
_cod_changelog_entry_text
1
;cod-tools version 3.8.0
Id: cif_guess_AMCSD_atom_types 9581 2023-05-17 12:35:41Z saulius
;
2023-05-18T11:40:54+03:00
;Derived atom types and hydrogen counts
from atom names that follow the AMCSD naming convention
(Wat == water, O-H == hydroxyl).
;
2
;cod-tools version 3.10.1
Id: cif_fix_AMCSD_aniso_labels 10200 2024-08-01 14:09:44Z saulius
;
2024-08-02T12:21:27+03:00
;Changed the following '_atom_site_aniso_label' values:
'OH10' -> 'O-H10'
'OH12' -> 'O-H12'
'OH13' -> 'O-H13'
'OH14' -> 'O-H14'
;

loop_
_cod_related_entry_id
_cod_related_entry_database
_cod_related_entry_code
1 AMCSD 0004316
